data_4027382
loop_
_publ_author_name
'James C. Anderson'
'Adam Noble'
'Derek A. Tocher'

_publ_section_title
;
 Reductive Nitro-Mannich Route for the Synthesis of 1,2-Diamine Containing
 Indolines and Tetrahydroquinolines
;
_journal_name_full 'Journal of Organic Chemistry'
_journal_page_first 6703
_journal_page_last 6727
_journal_paper_doi 10.1021/jo3010827
_journal_volume 77
_journal_year 2012
_chemical_formula_moiety 'C24 H20 Br F3 N2 O4'
_chemical_formula_sum 'C24 H20 Br F3 N2 O4'
_chemical_formula_weight 537.33
_chemical_name_systematic
; 
 ? 
;
_space_group_IT_number 14
_symmetry_cell_setting monoclinic
_symmetry_space_group_name_Hall '-P 2ybc'
_symmetry_space_group_name_H-M 'P 1 21/c 1'
_atom_sites_solution_hydrogens geom
_atom_sites_solution_primary direct
_audit_creation_method 'enCIFer editing of SHELXL97 CIF output'
_cell_angle_alpha 90.00
_cell_angle_beta 105.497(2)
_cell_angle_gamma 90.00
_cell_formula_units_Z 4
_cell_length_a 16.6075(12)
_cell_length_b 15.5958(11)
_cell_length_c 9.3671(7)
_cell_measurement_reflns_used 3142
_cell_measurement_temperature 150(2)
_cell_measurement_theta_max 23.3
_cell_measurement_theta_min 2.5
_cell_volume 2337.9(3)
_computing_cell_refinement 'Bruker SAINT version 6.36A (Bruker, 2002)'
_computing_data_collection 'Bruker SMART version 5.624 (Bruker, 2001)'
_computing_data_reduction 'Bruker SAINT; SHELXTL (Sheldrick, 2008)'
_computing_molecular_graphics ' ?'
_computing_publication_material 'enCIFer (Allen et al., 2004); PLATON (Spek, 2003)'
_computing_structure_refinement 'SHELXL97 (Sheldrick, 2008)'
_computing_structure_solution 'SHELXS97 (Sheldrick, 2008)'
_diffrn_ambient_temperature 150(2)
_diffrn_detector_area_resol_mean 8.192
_diffrn_measured_fraction_theta_full 0.975
_diffrn_measured_fraction_theta_max 0.975
_diffrn_measurement_device_type 'Bruker SMART1000 CCD area detector'
_diffrn_measurement_method omega
_diffrn_radiation_monochromator graphite
_diffrn_radiation_source 'sealed tube'
_diffrn_radiation_type MoK\a
_diffrn_radiation_wavelength 0.71073
_diffrn_reflns_av_R_equivalents 0.025
_diffrn_reflns_av_sigmaI/netI 0.031
_diffrn_reflns_limit_h_max 21
_diffrn_reflns_limit_h_min -21
_diffrn_reflns_limit_k_max 20
_diffrn_reflns_limit_k_min -17
_diffrn_reflns_limit_l_max 12
_diffrn_reflns_limit_l_min -7
_diffrn_reflns_number 14556
_diffrn_reflns_theta_full 27.47
_diffrn_reflns_theta_max 27.47
_diffrn_reflns_theta_min 2.55
_diffrn_standards_decay_% 0
_diffrn_standards_number 0
_exptl_absorpt_coefficient_mu 1.816
_exptl_absorpt_correction_T_max 0.746
_exptl_absorpt_correction_T_min 0.649
_exptl_absorpt_correction_type multi-scan
_exptl_absorpt_process_details '(SADABS version 2007/2; Sheldrick, 1996)'
_exptl_crystal_colour colourless
_exptl_crystal_density_diffrn 1.527
_exptl_crystal_description block
_exptl_crystal_F_000 1088
_exptl_crystal_size_max 0.5
_exptl_crystal_size_mid 0.4
_exptl_crystal_size_min 0.3
_refine_diff_density_max 1.91
_refine_diff_density_min -1.08
_refine_diff_density_rms 0.07
_refine_ls_extinction_method none
_refine_ls_goodness_of_fit_ref 1.03
_refine_ls_hydrogen_treatment constr
_refine_ls_matrix_type full
_refine_ls_number_parameters 307
_refine_ls_number_reflns 5234
_refine_ls_number_restraints 0
_refine_ls_restrained_S_all 1.03
_refine_ls_R_factor_all 0.0665
_refine_ls_R_factor_gt 0.0487
_refine_ls_shift/su_max 0.001
_refine_ls_shift/su_mean 0.000
_refine_ls_structure_factor_coef Fsqd
_refine_ls_weighting_details 'calc w=1/[\s^2^(Fo^2^)+(0.063P)^2^+3.031P] where P=(Fo^2^+2Fc^2^)/3'
_refine_ls_weighting_scheme calc
_refine_ls_wR_factor_gt 0.126
_refine_ls_wR_factor_ref 0.134
_reflns_number_gt 3976
_reflns_number_total 5234
_reflns_threshold_expression >2sigma(I)
_cod_data_source_file jo3010827_si_002.cif
_cod_data_source_block brnocf
_cod_original_sg_symbol_H-M 'P 21/c'
_cod_database_code 4027382

loop_
_symmetry_equiv_pos_as_xyz
'x, y, z'
'-x, y+1/2, -z+1/2'
'-x, -y, -z'
'x, -y-1/2, z-1/2'

loop_
_atom_site_label
_atom_site_type_symbol
_atom_site_fract_x
_atom_site_fract_y
_atom_site_fract_z
_atom_site_U_iso_or_equiv
_atom_site_adp_type
_atom_site_occupancy
_atom_site_symmetry_multiplicity
_atom_site_calc_flag
_atom_site_refinement_flags
Br1 Br 0.67647(2) -0.18321(2) -0.05056(4) 0.04887(14) Uani 1 1 d .
O1 O 0.93446(14) -0.06528(14) 0.1528(3) 0.0382(5) Uani 1 1 d .
O2 O 0.93663(14) 0.05668(14) 0.0439(3) 0.0429(6) Uani 1 1 d .
O3 O 0.60166(14) -0.02850(15) 0.6001(2) 0.0378(5) Uani 1 1 d .
O4 O 0.67047(15) 0.17296(14) -0.1028(3) 0.0410(5) Uani 1 1 d .
N1' N 0.70074(14) 0.10393(15) 0.1198(3) 0.0269(5) Uani 1 1 d .
N2' N 0.90104(15) -0.00060(15) 0.0898(3) 0.0288(5) Uani 1 1 d .
C1 C 0.79086(17) 0.09730(18) 0.1200(3) 0.0275(6) Uani 1 1 d .
H1A H 0.8003 0.1397 0.0460 0.033 Uiso 1 1 calc R
C2 C 0.80737(17) 0.00780(18) 0.0656(3) 0.0263(6) Uani 1 1 d .
H2A H 0.7876 -0.0368 0.1251 0.032 Uiso 1 1 calc R
C3 C 0.76515(19) -0.00615(19) -0.0993(3) 0.0316(7) Uani 1 1 d .
H3A H 0.7040 -0.0098 -0.1139 0.038 Uiso 1 1 calc R
H3B H 0.7764 0.0441 -0.1556 0.038 Uiso 1 1 calc R
C4 C 0.7944(2) -0.0861(2) -0.1609(3) 0.0354(7) Uani 1 1 d .
C5 C 0.7641(2) -0.1679(2) -0.1458(4) 0.0394(8) Uani 1 1 d .
C6 C 0.7936(3) -0.2406(3) -0.1985(4) 0.0552(11) Uani 1 1 d .
H6A H 0.7727 -0.2957 -0.1839 0.066 Uiso 1 1 calc R
C7 C 0.8546(3) -0.2310(3) -0.2735(5) 0.0675(14) Uani 1 1 d .
H7A H 0.8749 -0.2802 -0.3124 0.081 Uiso 1 1 calc R
C8 C 0.8863(3) -0.1511(3) -0.2928(5) 0.0648(13) Uani 1 1 d .
H8A H 0.9284 -0.1454 -0.3438 0.078 Uiso 1 1 calc R
C9 C 0.8558(2) -0.0790(3) -0.2365(4) 0.0502(9) Uani 1 1 d .
H9A H 0.8773 -0.0240 -0.2499 0.060 Uiso 1 1 calc R
C10 C 0.84749(17) 0.12256(19) 0.2695(3) 0.0294(6) Uani 1 1 d .
C11 C 0.8705(2) 0.2081(2) 0.2911(4) 0.0421(8) Uani 1 1 d .
H11A H 0.8501 0.2491 0.2150 0.051 Uiso 1 1 calc R
C12 C 0.9251(2) 0.2335(3) 0.4292(5) 0.0570(12) Uani 1 1 d .
H12A H 0.9416 0.2918 0.4458 0.068 Uiso 1 1 calc R
C13 C 0.9536(2) 0.1742(3) 0.5375(5) 0.0552(11) Uani 1 1 d .
H13A H 0.9907 0.1915 0.6289 0.066 Uiso 1 1 calc R
C14 C 0.9299(2) 0.0897(3) 0.5173(4) 0.0493(9) Uani 1 1 d .
H14A H 0.9495 0.0493 0.5947 0.059 Uiso 1 1 calc R
C15 C 0.87737(19) 0.0640(2) 0.3837(4) 0.0373(7) Uani 1 1 d .
H15A H 0.8614 0.0055 0.3694 0.045 Uiso 1 1 calc R
C16 C 0.67547(17) 0.06817(18) 0.2447(3) 0.0260(6) Uani 1 1 d .
C17 C 0.64679(18) -0.01508(18) 0.2374(3) 0.0292(6) Uani 1 1 d .
H17A H 0.6437 -0.0484 0.1512 0.035 Uiso 1 1 calc R
C18 C 0.62246(19) -0.05055(19) 0.3553(4) 0.0322(7) Uani 1 1 d .
H18A H 0.6025 -0.1079 0.3500 0.039 Uiso 1 1 calc R
C19 C 0.62752(18) -0.00157(19) 0.4810(3) 0.0302(6) Uani 1 1 d .
C20 C 0.65870(19) 0.0823(2) 0.4894(4) 0.0315(6) Uani 1 1 d .
H20A H 0.6637 0.1152 0.5766 0.038 Uiso 1 1 calc R
C21 C 0.68214(18) 0.11690(18) 0.3714(4) 0.0300(6) Uani 1 1 d .
H21A H 0.7028 0.1739 0.3766 0.036 Uiso 1 1 calc R
C22 C 0.5615(2) -0.1105(2) 0.5869(4) 0.0414(8) Uani 1 1 d .
H22A H 0.5456 -0.1233 0.6781 0.062 Uiso 1 1 calc R
H22B H 0.6001 -0.1547 0.5705 0.062 Uiso 1 1 calc R
H22C H 0.5115 -0.1097 0.5030 0.062 Uiso 1 1 calc R
C23 C 0.65012(19) 0.14601(18) 0.0043(4) 0.0310(6) Uani 1 1 d .
C24 C 0.5591(2) 0.1617(2) 0.0106(4) 0.0369(7) Uani 1 1 d .
F1 F 0.51853(12) 0.08916(13) 0.0195(3) 0.0569(6) Uani 1 1 d .
F2 F 0.51643(13) 0.20090(14) -0.1125(3) 0.0539(6) Uani 1 1 d .
F3 F 0.55521(13) 0.21075(15) 0.1234(3) 0.0540(6) Uani 1 1 d .

loop_
_atom_site_aniso_label
_atom_site_aniso_U_11
_atom_site_aniso_U_22
_atom_site_aniso_U_33
_atom_site_aniso_U_23
_atom_site_aniso_U_13
_atom_site_aniso_U_12
Br1 0.0528(2) 0.0422(2) 0.0463(2) -0.00236(16) 0.00421(17) -0.00822(16)
O1 0.0351(12) 0.0349(12) 0.0412(13) 0.0070(10) 0.0041(10) 0.0114(10)
O2 0.0373(12) 0.0294(11) 0.0699(17) -0.0011(11) 0.0281(12) -0.0020(10)
O3 0.0385(12) 0.0413(12) 0.0348(12) 0.0040(10) 0.0117(10) -0.0014(10)
O4 0.0474(14) 0.0324(12) 0.0438(13) 0.0110(10) 0.0132(11) 0.0062(10)
N1' 0.0227(11) 0.0243(11) 0.0341(13) -0.0007(10) 0.0085(10) 0.0008(9)
N2' 0.0262(12) 0.0280(12) 0.0320(14) -0.0025(10) 0.0075(10) 0.0028(10)
C1 0.0240(13) 0.0245(13) 0.0355(16) -0.0005(12) 0.0102(12) -0.0012(11)
C2 0.0222(13) 0.0257(14) 0.0303(15) -0.0015(11) 0.0058(12) 0.0012(11)
C3 0.0307(15) 0.0314(15) 0.0299(16) -0.0033(12) 0.0033(13) 0.0045(12)
C4 0.0319(15) 0.0397(17) 0.0295(16) -0.0097(13) -0.0005(13) 0.0083(13)
C5 0.0382(17) 0.0376(17) 0.0340(17) -0.0088(13) -0.0052(14) 0.0089(14)
C6 0.053(2) 0.042(2) 0.055(2) -0.0188(18) -0.0128(19) 0.0135(17)
C7 0.049(2) 0.072(3) 0.065(3) -0.039(2) -0.012(2) 0.028(2)
C8 0.041(2) 0.096(4) 0.055(3) -0.034(2) 0.0077(19) 0.012(2)
C9 0.0407(19) 0.064(2) 0.045(2) -0.0155(18) 0.0106(17) 0.0050(17)
C10 0.0230(13) 0.0317(15) 0.0363(16) -0.0075(12) 0.0127(12) -0.0028(11)
C11 0.0416(18) 0.0322(16) 0.059(2) -0.0147(15) 0.0239(17) -0.0047(14)
C12 0.044(2) 0.052(2) 0.083(3) -0.039(2) 0.032(2) -0.0165(18)
C13 0.0323(18) 0.082(3) 0.049(2) -0.026(2) 0.0068(17) -0.0022(19)
C14 0.0361(18) 0.073(3) 0.0374(19) -0.0100(18) 0.0066(15) 0.0044(18)
C15 0.0294(15) 0.0471(19) 0.0356(17) -0.0046(15) 0.0094(13) -0.0001(14)
C16 0.0211(13) 0.0255(13) 0.0308(15) -0.0005(11) 0.0059(11) 0.0022(11)
C17 0.0278(14) 0.0259(14) 0.0326(16) -0.0036(12) 0.0058(12) -0.0006(11)
C18 0.0293(15) 0.0246(14) 0.0413(18) -0.0023(12) 0.0070(13) -0.0032(12)
C19 0.0232(13) 0.0348(15) 0.0323(16) 0.0040(12) 0.0066(12) 0.0038(12)
C20 0.0291(15) 0.0329(15) 0.0327(16) -0.0074(12) 0.0084(13) -0.0008(12)
C21 0.0264(14) 0.0239(14) 0.0400(17) -0.0044(12) 0.0094(13) -0.0003(11)
C22 0.0372(17) 0.0434(19) 0.047(2) 0.0123(16) 0.0163(16) -0.0006(14)
C23 0.0322(15) 0.0202(13) 0.0397(17) -0.0008(12) 0.0080(13) 0.0010(11)
C24 0.0308(15) 0.0305(15) 0.0442(19) 0.0024(14) 0.0013(14) 0.0040(13)
F1 0.0288(10) 0.0418(11) 0.0911(18) 0.0133(11) 0.0003(11) -0.0046(8)
F2 0.0444(12) 0.0567(13) 0.0537(13) 0.0149(10) 0.0010(10) 0.0189(10)
F3 0.0413(11) 0.0626(13) 0.0550(13) -0.0143(11) 0.0076(10) 0.0189(10)

loop_
_atom_type_symbol
_atom_type_description
_atom_type_scat_dispersion_real
_atom_type_scat_dispersion_imag
_atom_type_scat_source
C C 0.0033 0.0016 'International Tables Vol C Tables 4.2.6.8 and 6.1.1.4'
H H 0.0000 0.0000 'International Tables Vol C Tables 4.2.6.8 and 6.1.1.4'
N N 0.0061 0.0033 'International Tables Vol C Tables 4.2.6.8 and 6.1.1.4'
O O 0.0106 0.0060 'International Tables Vol C Tables 4.2.6.8 and 6.1.1.4'
F F 0.0171 0.0103 'International Tables Vol C Tables 4.2.6.8 and 6.1.1.4'
Br Br -0.2901 2.4595 'International Tables Vol C Tables 4.2.6.8 and 6.1.1.4'

loop_
_geom_angle_atom_site_label_1
_geom_angle_atom_site_label_2
_geom_angle_atom_site_label_3
_geom_angle
C19 O3 C22 116.4(3)
C23 N1' C16 125.4(2)
C23 N1' C1 116.3(2)
C16 N1' C1 118.3(2)
O2 N2' O1 125.3(2)
O2 N2' C2 117.5(2)
O1 N2' C2 117.3(2)
N1' C1 C10 110.9(2)
N1' C1 C2 109.2(2)
C10 C1 C2 114.9(2)
N1' C1 H1A 107.2
C10 C1 H1A 107.2
C2 C1 H1A 107.2
N2' C2 C3 108.3(2)
N2' C2 C1 107.2(2)
C3 C2 C1 112.9(2)
N2' C2 H2A 109.5
C3 C2 H2A 109.5
C1 C2 H2A 109.5
C4 C3 C2 113.3(2)
C4 C3 H3A 108.9
C2 C3 H3A 108.9
C4 C3 H3B 108.9
C2 C3 H3B 108.9
H3A C3 H3B 107.7
C9 C4 C5 117.3(3)
C9 C4 C3 118.9(3)
C5 C4 C3 123.8(3)
C6 C5 C4 123.0(4)
C6 C5 Br1 116.8(3)
C4 C5 Br1 120.2(2)
C5 C6 C7 118.1(4)
C5 C6 H6A 121.0
C7 C6 H6A 121.0
C8 C7 C6 121.3(4)
C8 C7 H7A 119.4
C6 C7 H7A 119.4
C7 C8 C9 119.1(4)
C7 C8 H8A 120.4
C9 C8 H8A 120.4
C4 C9 C8 121.3(4)
C4 C9 H9A 119.4
C8 C9 H9A 119.4
C11 C10 C15 119.4(3)
C11 C10 C1 117.6(3)
C15 C10 C1 123.0(3)
C10 C11 C12 119.0(4)
C10 C11 H11A 120.5
C12 C11 H11A 120.5
C13 C12 C11 119.9(4)
C13 C12 H12A 120.1
C11 C12 H12A 120.1
C12 C13 C14 121.3(4)
C12 C13 H13A 119.4
C14 C13 H13A 119.4
C13 C14 C15 119.5(4)
C13 C14 H14A 120.3
C15 C14 H14A 120.3
C14 C15 C10 121.0(3)
C14 C15 H15A 119.5
C10 C15 H15A 119.5
C17 C16 C21 120.4(3)
C17 C16 N1' 119.4(3)
C21 C16 N1' 120.2(3)
C16 C17 C18 120.4(3)
C16 C17 H17A 119.8
C18 C17 H17A 119.8
C19 C18 C17 119.4(3)
C19 C18 H18A 120.3
C17 C18 H18A 120.3
O3 C19 C18 124.3(3)
O3 C19 C20 115.7(3)
C18 C19 C20 120.0(3)
C21 C20 C19 120.0(3)
C21 C20 H20A 120.0
C19 C20 H20A 120.0
C20 C21 C16 119.8(3)
C20 C21 H21A 120.1
C16 C21 H21A 120.1
O3 C22 H22A 109.5
O3 C22 H22B 109.5
H22A C22 H22B 109.5
O3 C22 H22C 109.5
H22A C22 H22C 109.5
H22B C22 H22C 109.5
O4 C23 N1' 125.3(3)
O4 C23 C24 117.8(3)
N1' C23 C24 116.9(3)
F3 C24 F2 107.3(3)
F3 C24 F1 108.0(3)
F2 C24 F1 106.5(3)
F3 C24 C23 112.3(3)
F2 C24 C23 109.8(3)
F1 C24 C23 112.6(3)

loop_
_geom_bond_atom_site_label_1
_geom_bond_atom_site_label_2
_geom_bond_distance
Br1 C5 1.914(4)
O1 N2' 1.224(3)
O2 N2' 1.212(3)
O3 C19 1.364(4)
O3 C22 1.433(4)
O4 C23 1.216(4)
N1' C23 1.349(4)
N1' C16 1.456(4)
N1' C1 1.500(4)
N2' C2 1.517(3)
C1 C10 1.516(4)
C1 C2 1.536(4)
C1 H1A 1.0000
C2 C3 1.532(4)
C2 H2A 1.0000
C3 C4 1.508(4)
C3 H3A 0.9900
C3 H3B 0.9900
C4 C9 1.392(5)
C4 C5 1.393(5)
C5 C6 1.378(5)
C6 C7 1.387(7)
C6 H6A 0.9500
C7 C8 1.385(7)
C7 H7A 0.9500
C8 C9 1.393(6)
C8 H8A 0.9500
C9 H9A 0.9500
C10 C11 1.388(4)
C10 C15 1.393(5)
C11 C12 1.423(6)
C11 H11A 0.9500
C12 C13 1.362(6)
C12 H12A 0.9500
C13 C14 1.373(6)
C13 H13A 0.9500
C14 C15 1.380(5)
C14 H14A 0.9500
C15 H15A 0.9500
C16 C17 1.378(4)
C16 C21 1.388(4)
C17 C18 1.389(4)
C17 H17A 0.9500
C18 C19 1.387(4)
C18 H18A 0.9500
C19 C20 1.401(4)
C20 C21 1.377(5)
C20 H20A 0.9500
C21 H21A 0.9500
C22 H22A 0.9800
C22 H22B 0.9800
C22 H22C 0.9800
C23 C24 1.548(4)
C24 F3 1.320(4)
C24 F2 1.330(4)
C24 F1 1.330(4)

loop_
_geom_torsion_atom_site_label_1
_geom_torsion_atom_site_label_2
_geom_torsion_atom_site_label_3
_geom_torsion_atom_site_label_4
_geom_torsion
C23 N1' C1 C10 131.6(3)
C16 N1' C1 C10 -46.0(3)
C23 N1' C1 C2 -100.8(3)
C16 N1' C1 C2 81.6(3)
O2 N2' C2 C3 71.9(3)
O1 N2' C2 C3 -107.3(3)
O2 N2' C2 C1 -50.3(3)
O1 N2' C2 C1 130.5(3)
N1' C1 C2 N2' -171.5(2)
C10 C1 C2 N2' -46.3(3)
N1' C1 C2 C3 69.3(3)
C10 C1 C2 C3 -165.5(3)
N2' C2 C3 C4 50.0(3)
C1 C2 C3 C4 168.5(3)
C2 C3 C4 C9 -97.9(4)
C2 C3 C4 C5 81.6(4)
C9 C4 C5 C6 1.7(5)
C3 C4 C5 C6 -177.8(3)
C9 C4 C5 Br1 -177.5(2)
C3 C4 C5 Br1 3.1(4)
C4 C5 C6 C7 -1.9(5)
Br1 C5 C6 C7 177.3(3)
C5 C6 C7 C8 1.2(6)
C6 C7 C8 C9 -0.5(6)
C5 C4 C9 C8 -0.9(5)
C3 C4 C9 C8 178.6(3)
C7 C8 C9 C4 0.3(6)
N1' C1 C10 C11 -90.3(3)
C2 C1 C10 C11 145.3(3)
N1' C1 C10 C15 90.2(3)
C2 C1 C10 C15 -34.2(4)
C15 C10 C11 C12 0.8(5)
C1 C10 C11 C12 -178.6(3)
C10 C11 C12 C13 -0.2(5)
C11 C12 C13 C14 -0.9(6)
C12 C13 C14 C15 1.3(6)
C13 C14 C15 C10 -0.6(5)
C11 C10 C15 C14 -0.5(5)
C1 C10 C15 C14 179.0(3)
C23 N1' C16 C17 90.1(3)
C1 N1' C16 C17 -92.5(3)
C23 N1' C16 C21 -91.5(3)
C1 N1' C16 C21 85.9(3)
C21 C16 C17 C18 1.5(4)
N1' C16 C17 C18 179.9(3)
C16 C17 C18 C19 -0.2(4)
C22 O3 C19 C18 -4.6(4)
C22 O3 C19 C20 173.6(3)
C17 C18 C19 O3 176.8(3)
C17 C18 C19 C20 -1.4(4)
O3 C19 C20 C21 -176.5(3)
C18 C19 C20 C21 1.8(4)
C19 C20 C21 C16 -0.6(4)
C17 C16 C21 C20 -1.0(4)
N1' C16 C21 C20 -179.5(3)
C16 N1' C23 O4 -177.0(3)
C1 N1' C23 O4 5.6(4)
C16 N1' C23 C24 3.6(4)
C1 N1' C23 C24 -173.8(2)
O4 C23 C24 F3 -116.6(3)
N1' C23 C24 F3 62.8(4)
O4 C23 C24 F2 2.7(4)
N1' C23 C24 F2 -177.9(3)
O4 C23 C24 F1 121.2(3)
N1' C23 C24 F1 -59.3(4)
